data_7201923
loop_
_publ_author_name
'He, Cheng'
'Zhang, Bingguang'
'Xie, Lixia'
'Liu, Yang'
'Duan, Chunying'

_publ_section_title
;
 Stereoselective association of ferrocene-contained molecular clips in
 coordination polymers
;
_journal_issue 6
_journal_name_full CrystEngComm
_journal_page_first 759
_journal_paper_doi 10.1039/b719509e
_journal_volume 10
_journal_year 2008
_chemical_formula_sum 'C72 H80 Cd3 Fe4 I6 N24'
_chemical_formula_weight 2603.60
_chemical_name_systematic
;
?
;
_space_group_IT_number 87
_symmetry_cell_setting tetragonal
_symmetry_space_group_name_Hall '-I 4'
_symmetry_space_group_name_H-M 'I 4/m'
_atom_sites_solution_hydrogens geom
_atom_sites_solution_primary direct
_atom_sites_solution_secondary difmap
_audit_creation_method SHELXL-97
_cell_angle_alpha 90.00
_cell_angle_beta 90.00
_cell_angle_gamma 90.00
_cell_formula_units_Z 2
_cell_length_a 12.914(3)
_cell_length_b 12.914(3)
_cell_length_c 29.512(8)
_cell_measurement_reflns_used 992
_cell_measurement_temperature 293(2)
_cell_measurement_theta_max 20.37
_cell_measurement_theta_min 2.23
_cell_volume 4922(2)
_computing_cell_refinement 'Bruker SMART'
_computing_data_collection 'Bruker SMART'
_computing_data_reduction 'Bruker SAINT'
_computing_molecular_graphics 'Bruker SHELXTL'
_computing_publication_material 'Bruker SHELXTL'
_computing_structure_refinement 'Bruker SHELXTL'
_computing_structure_solution 'Bruker SHELXTL'
_diffrn_ambient_temperature 293(2)
_diffrn_measured_fraction_theta_full 0.983
_diffrn_measured_fraction_theta_max 0.983
_diffrn_measurement_device_type 'CCD area detector'
_diffrn_measurement_method 'phi and omega scans'
_diffrn_radiation_monochromator graphite
_diffrn_radiation_source 'fine-focus sealed tube'
_diffrn_radiation_type MoK\a
_diffrn_radiation_wavelength 0.71073
_diffrn_reflns_av_R_equivalents 0.0882
_diffrn_reflns_av_sigmaI/netI 0.1290
_diffrn_reflns_limit_h_max 14
_diffrn_reflns_limit_h_min -14
_diffrn_reflns_limit_k_max 14
_diffrn_reflns_limit_k_min -13
_diffrn_reflns_limit_l_max 35
_diffrn_reflns_limit_l_min -24
_diffrn_reflns_number 12127
_diffrn_reflns_theta_full 24.98
_diffrn_reflns_theta_max 24.98
_diffrn_reflns_theta_min 1.72
_exptl_absorpt_coefficient_mu 3.138
_exptl_absorpt_correction_T_max 0.3434
_exptl_absorpt_correction_T_min 0.1733
_exptl_absorpt_correction_type empirical
_exptl_crystal_density_diffrn 1.757
_exptl_crystal_density_method 'not measured'
_exptl_crystal_F_000 2492
_exptl_crystal_size_max 0.30
_exptl_crystal_size_mid 0.20
_exptl_crystal_size_min 0.20
_refine_diff_density_max 0.981
_refine_diff_density_min -0.574
_refine_diff_density_rms 0.115
_refine_ls_extinction_method none
_refine_ls_goodness_of_fit_ref 1.023
_refine_ls_hydrogen_treatment 'riding mode'
_refine_ls_matrix_type full
_refine_ls_number_parameters 142
_refine_ls_number_reflns 2182
_refine_ls_number_restraints 85
_refine_ls_restrained_S_all 1.084
_refine_ls_R_factor_all 0.1359
_refine_ls_R_factor_gt 0.0711
_refine_ls_shift/su_max 0.000
_refine_ls_shift/su_mean 0.000
_refine_ls_structure_factor_coef Fsqd
_refine_ls_weighting_details 'calc w=1/[\s^2^(Fo^2^)+(0.0350P)^2^+0.0000P] where P=(Fo^2^+2Fc^2^)/3'
_refine_ls_weighting_scheme calc
_refine_ls_wR_factor_gt 0.1490
_refine_ls_wR_factor_ref 0.1586
_reflns_number_gt 912
_reflns_number_total 2182
_reflns_threshold_expression >2sigma(I)
_cod_data_source_file b719509e.txt
_cod_data_source_block cd1
_cod_depositor_comments
;
The following automatic conversions were performed:
'_symmetry_cell_setting' value 'Tetragonal' changed to 'tetragonal'
according to '/home/saulius/struct/CIF-dictionaries/cif_core.dic'
dictionary named 'cif_core.dic' version 2.4.1 from 2010-06-29.

Automatic conversion script
Id: cif_fix_enum 1527 2010-12-29 10:47:43Z saulius 
;
_cod_original_cell_volume 4921.6(19)
_cod_original_sg_symbol_H-M 'I4/m '
_cod_database_code 7201923

loop_
_symmetry_equiv_pos_as_xyz
'x, y, z'
'-x, -y, z'
'-y, x, z'
'y, -x, z'
'x+1/2, y+1/2, z+1/2'
'-x+1/2, -y+1/2, z+1/2'
'-y+1/2, x+1/2, z+1/2'
'y+1/2, -x+1/2, z+1/2'
'-x, -y, -z'
'x, y, -z'
'y, -x, -z'
'-y, x, -z'
'-x+1/2, -y+1/2, -z+1/2'
'x+1/2, y+1/2, -z+1/2'
'y+1/2, -x+1/2, -z+1/2'
'-y+1/2, x+1/2, -z+1/2'

loop_
_atom_site_label
_atom_site_type_symbol
_atom_site_fract_x
_atom_site_fract_y
_atom_site_fract_z
_atom_site_U_iso_or_equiv
_atom_site_adp_type
_atom_site_occupancy
_atom_site_symmetry_multiplicity
_atom_site_calc_flag
_atom_site_refinement_flags
_atom_site_disorder_assembly
_atom_site_disorder_group
Cd1 Cd 0.0000 0.0000 0.80996(5) 0.0666(5) Uani 1 4 d S . .
I1 I 0.0000 0.0000 0.71651(7) 0.1564(9) Uani 1 4 d S . .
Fe1 Fe 0.5000 0.0000 0.85949(8) 0.0783(7) Uani 1 2 d S . .
N1 N 0.1507(5) -0.1004(5) 0.8217(3) 0.068(2) Uani 1 1 d . . .
N2 N 0.2864(6) -0.1715(6) 0.8455(3) 0.088(3) Uani 1 1 d . . .
N3 N 0.2912(6) -0.1878(6) 0.8022(3) 0.100(3) Uani 1 1 d . . .
C1 C 0.2066(9) -0.1377(8) 0.7858(3) 0.108(4) Uani 1 1 d DU . .
H1A H 0.1895 -0.1301 0.7554 0.130 Uiso 1 1 calc R . .
C2 C 0.2027(7) -0.1206(7) 0.8589(3) 0.073(3) Uani 1 1 d DU . .
H2A H 0.1847 -0.1028 0.8884 0.088 Uiso 1 1 calc R . .
C3 C 0.3675(8) -0.2095(8) 0.8795(4) 0.100(4) Uani 1 1 d U . .
H3A H 0.3474 -0.1881 0.9101 0.120 Uiso 1 1 calc R . .
C5 C 0.4746(8) -0.1526(7) 0.8655(4) 0.085(3) Uani 1 1 d U . .
C6 C 0.5211(9) -0.1307(7) 0.8227(4) 0.100(4) Uani 1 1 d . . .
H6A H 0.4921 -0.1458 0.7927 0.120 Uiso 1 1 calc R . .
C7 C 0.6205(7) -0.0826(7) 0.8323(4) 0.087(4) Uani 1 1 d . . .
H7A H 0.6708 -0.0576 0.8100 0.104 Uiso 1 1 calc R . .
C8 C 0.6306(8) -0.0792(7) 0.8775(4) 0.086(4) Uani 1 1 d U . .
H8A H 0.6897 -0.0475 0.8931 0.103 Uiso 1 1 calc R . .
C9 C 0.5406(8) -0.1221(7) 0.9008(4) 0.098(4) Uani 1 1 d . . .
H9A H 0.5295 -0.1292 0.9335 0.117 Uiso 1 1 calc R . .
C4 C 0.3791(10) -0.3160(9) 0.8782(5) 0.154(5) Uani 1 1 d U . .
H4A H 0.3141 -0.3485 0.8852 0.231 Uiso 1 1 calc R . .
H4B H 0.4300 -0.3367 0.9001 0.231 Uiso 1 1 calc R . .
H4C H 0.4011 -0.3368 0.8485 0.231 Uiso 1 1 calc R . .
Cd2 Cd 0.0552(5) -0.0916(4) 1.0000 0.1243(18) Uani 0.25 2 d SPU . .
I2 I 0.0000 0.0000 0.92567(6) 0.1424(8) Uani 1 4 d SU . .
I3 I -0.0437(5) -0.2791(3) 1.0000 0.1469(19) Uani 0.331(2) 2 d SPU A 1
I3' I 0.2526(8) -0.1356(9) 1.0000 0.153(3) Uani 0.169(2) 2 d SPU A 2

loop_
_atom_site_aniso_label
_atom_site_aniso_U_11
_atom_site_aniso_U_22
_atom_site_aniso_U_33
_atom_site_aniso_U_23
_atom_site_aniso_U_13
_atom_site_aniso_U_12
Cd1 0.0417(5) 0.0417(5) 0.1164(13) 0.000 0.000 0.000
I1 0.1652(12) 0.1652(12) 0.1386(18) 0.000 0.000 0.000
Fe1 0.0402(11) 0.0434(11) 0.151(2) 0.000 0.000 0.0048(9)
N1 0.064(5) 0.054(5) 0.085(6) -0.023(4) 0.002(4) -0.004(4)
N2 0.072(6) 0.050(5) 0.142(8) -0.015(5) -0.005(6) -0.012(5)
N3 0.065(6) 0.085(6) 0.152(9) -0.044(6) -0.013(6) 0.025(5)
C1 0.099(7) 0.106(7) 0.119(7) -0.026(6) -0.017(6) -0.002(6)
C2 0.058(5) 0.069(6) 0.092(7) 0.006(5) -0.001(5) -0.003(5)
C3 0.084(6) 0.074(6) 0.141(7) -0.003(5) -0.015(6) 0.006(5)
C5 0.080(6) 0.057(5) 0.118(7) 0.003(5) -0.005(5) 0.016(5)
C6 0.111(9) 0.061(7) 0.127(10) -0.038(6) -0.018(8) 0.044(6)
C7 0.039(6) 0.063(7) 0.158(11) -0.017(7) 0.009(6) 0.013(5)
C8 0.069(6) 0.072(6) 0.117(7) 0.003(5) -0.005(5) 0.013(5)
C9 0.087(8) 0.068(7) 0.137(10) 0.017(7) -0.041(8) 0.023(6)
C4 0.136(8) 0.137(8) 0.190(9) 0.014(7) -0.005(7) -0.015(7)
Cd2 0.159(4) 0.129(4) 0.085(3) 0.000 0.000 0.027(3)
I2 0.1662(12) 0.1662(12) 0.0949(14) 0.000 0.000 0.000
I3 0.224(4) 0.107(3) 0.110(3) 0.000 0.000 -0.013(3)
I3' 0.160(6) 0.197(7) 0.101(5) 0.000 0.000 0.062(6)

loop_
_atom_type_symbol
_atom_type_description
_atom_type_scat_dispersion_real
_atom_type_scat_dispersion_imag
_atom_type_scat_source
C C 0.0033 0.0016 'International Tables Vol C Tables 4.2.6.8 and 6.1.1.4'
H H 0.0000 0.0000 'International Tables Vol C Tables 4.2.6.8 and 6.1.1.4'
N N 0.0061 0.0033 'International Tables Vol C Tables 4.2.6.8 and 6.1.1.4'
Fe Fe 0.3463 0.8444 'International Tables Vol C Tables 4.2.6.8 and 6.1.1.4'
Cd Cd -0.8075 1.2024 'International Tables Vol C Tables 4.2.6.8 and 6.1.1.4'
I I -0.4742 1.8119 'International Tables Vol C Tables 4.2.6.8 and 6.1.1.4'

loop_
_geom_angle_atom_site_label_1
_geom_angle_atom_site_label_2
_geom_angle_atom_site_label_3
_geom_angle
_geom_angle_site_symmetry_1
_geom_angle_site_symmetry_3
_geom_angle_publ_flag
N1 Cd1 N1 163.1(4) 4 3 ?
N1 Cd1 N1 88.76(5) 4 . ?
N1 Cd1 N1 88.76(5) 3 . ?
N1 Cd1 N1 88.76(5) 4 2 ?
N1 Cd1 N1 88.76(5) 3 2 ?
N1 Cd1 N1 163.1(4) . 2 ?
N1 Cd1 I1 98.44(18) 4 . ?
N1 Cd1 I1 98.44(18) 3 . ?
N1 Cd1 I1 98.44(18) . . ?
N1 Cd1 I1 98.44(18) 2 . ?
C5 Fe1 C5 169.9(7) . 2_655 ?
C5 Fe1 C6 41.4(4) . . ?
C5 Fe1 C6 147.6(5) 2_655 . ?
C5 Fe1 C6 147.6(5) . 2_655 ?
C5 Fe1 C6 41.4(4) 2_655 2_655 ?
C6 Fe1 C6 115.2(7) . 2_655 ?
C5 Fe1 C8 67.7(4) . . ?
C5 Fe1 C8 109.5(4) 2_655 . ?
C6 Fe1 C8 67.1(4) . . ?
C6 Fe1 C8 131.9(4) 2_655 . ?
C5 Fe1 C8 109.5(4) . 2_655 ?
C5 Fe1 C8 67.7(4) 2_655 2_655 ?
C6 Fe1 C8 131.9(4) . 2_655 ?
C6 Fe1 C8 67.1(4) 2_655 2_655 ?
C8 Fe1 C8 149.9(6) . 2_655 ?
C5 Fe1 C7 114.9(4) . 2_655 ?
C5 Fe1 C7 69.3(4) 2_655 2_655 ?
C6 Fe1 C7 109.0(4) . 2_655 ?
C6 Fe1 C7 41.8(4) 2_655 2_655 ?
C8 Fe1 C7 171.5(5) . 2_655 ?
C8 Fe1 C7 38.2(4) 2_655 2_655 ?
C5 Fe1 C7 69.3(4) . . ?
C5 Fe1 C7 114.9(4) 2_655 . ?
C6 Fe1 C7 41.8(4) . . ?
C6 Fe1 C7 109.0(4) 2_655 . ?
C8 Fe1 C7 38.2(4) . . ?
C8 Fe1 C7 171.5(5) 2_655 . ?
C7 Fe1 C7 133.9(7) 2_655 . ?
C5 Fe1 C9 131.1(5) . 2_655 ?
C5 Fe1 C9 40.4(4) 2_655 2_655 ?
C6 Fe1 C9 171.4(5) . 2_655 ?
C6 Fe1 C9 69.3(5) 2_655 2_655 ?
C8 Fe1 C9 116.0(4) . 2_655 ?
C8 Fe1 C9 41.7(4) 2_655 2_655 ?
C7 Fe1 C9 68.9(4) 2_655 2_655 ?
C7 Fe1 C9 145.4(4) . 2_655 ?
C5 Fe1 C9 40.4(4) . . ?
C5 Fe1 C9 131.1(5) 2_655 . ?
C6 Fe1 C9 69.3(5) . . ?
C6 Fe1 C9 171.4(5) 2_655 . ?
C8 Fe1 C9 41.7(4) . . ?
C8 Fe1 C9 116.0(4) 2_655 . ?
C7 Fe1 C9 145.4(4) 2_655 . ?
C7 Fe1 C9 68.9(4) . . ?
C9 Fe1 C9 107.4(7) 2_655 . ?
C2 N1 C1 107.9(7) . . ?
C2 N1 Cd1 130.8(6) . . ?
C1 N1 Cd1 120.9(6) . . ?
N3 N2 C2 114.4(8) . . ?
N3 N2 C3 124.1(9) . . ?
C2 N2 C3 121.4(9) . . ?
N2 N3 C1 103.6(8) . . ?
N3 C1 N1 108.4(8) . . ?
N3 C1 H1A 125.8 . . ?
N1 C1 H1A 125.8 . . ?
N1 C2 N2 105.5(7) . . ?
N1 C2 H2A 127.3 . . ?
N2 C2 H2A 127.3 . . ?
C4 C3 N2 112.0(10) . . ?
C4 C3 C5 110.6(10) . . ?
N2 C3 C5 105.8(8) . . ?
C4 C3 H3A 109.5 . . ?
N2 C3 H3A 109.5 . . ?
C5 C3 H3A 109.5 . . ?
C9 C5 C6 110.3(10) . . ?
C9 C5 C3 117.1(10) . . ?
C6 C5 C3 132.4(10) . . ?
C9 C5 Fe1 72.0(6) . . ?
C6 C5 Fe1 70.0(6) . . ?
C3 C5 Fe1 127.4(7) . . ?
C5 C6 C7 106.5(10) . . ?
C5 C6 Fe1 68.5(6) . . ?
C7 C6 Fe1 70.0(5) . . ?
C5 C6 H6A 126.8 . . ?
C7 C6 H6A 126.8 . . ?
Fe1 C6 H6A 126.8 . . ?
C8 C7 C6 107.1(10) . . ?
C8 C7 Fe1 70.6(6) . . ?
C6 C7 Fe1 68.2(5) . . ?
C8 C7 H7A 126.4 . . ?
C6 C7 H7A 126.4 . . ?
Fe1 C7 H7A 126.4 . . ?
C7 C8 C9 112.3(10) . . ?
C7 C8 Fe1 71.2(6) . . ?
C9 C8 Fe1 69.9(5) . . ?
C7 C8 H8A 123.8 . . ?
C9 C8 H8A 123.8 . . ?
Fe1 C8 H8A 123.8 . . ?
C5 C9 C8 103.8(11) . . ?
C5 C9 Fe1 67.7(6) . . ?
C8 C9 Fe1 68.4(6) . . ?
C5 C9 H9A 128.1 . . ?
C8 C9 H9A 128.1 . . ?
Fe1 C9 H9A 128.1 . . ?
C3 C4 H4A 109.5 . . ?
C3 C4 H4B 109.5 . . ?
H4A C4 H4B 109.5 . . ?
C3 C4 H4C 109.5 . . ?
H4A C4 H4C 109.5 . . ?
H4B C4 H4C 109.5 . . ?
Cd2 Cd2 Cd2 90.000(2) 11_557 3 ?
Cd2 Cd2 I2 67.87(7) 11_557 9_557 ?
Cd2 Cd2 I2 67.87(7) 3 9_557 ?
Cd2 Cd2 I2 67.87(7) 11_557 . ?
Cd2 Cd2 I2 67.87(7) 3 . ?
I2 Cd2 I2 115.6(2) 9_557 . ?
Cd2 Cd2 I3' 178.6(5) 11_557 . ?
Cd2 Cd2 I3' 88.6(5) 3 . ?
I2 Cd2 I3' 111.57(19) 9_557 . ?
I2 Cd2 I3' 111.57(19) . . ?
Cd2 Cd2 I3 76.1(4) 11_557 . ?
Cd2 Cd2 I3 166.1(4) 3 . ?
I2 Cd2 I3 105.99(18) 9_557 . ?
I2 Cd2 I3 105.99(18) . . ?
I3' Cd2 I3 105.2(3) . . ?
Cd2 Cd2 Cd2 45.000(2) 11_557 9_557 ?
Cd2 Cd2 Cd2 45.000(1) 3 9_557 ?
I2 Cd2 Cd2 57.81(11) 9_557 9_557 ?
I2 Cd2 Cd2 57.81(11) . 9_557 ?
I3' Cd2 Cd2 133.6(5) . 9_557 ?
I3 Cd2 Cd2 121.1(4) . 9_557 ?
Cd2 Cd2 I3 154.0(3) 11_557 3 ?
Cd2 Cd2 I3 64.0(4) 3 3 ?
I2 Cd2 I3 99.98(17) 9_557 3 ?
I2 Cd2 I3 99.98(17) . 3 ?
I3' Cd2 I3 24.6(3) . 3 ?
I3 Cd2 I3 129.9(2) . 3 ?
Cd2 Cd2 I3 109.0(4) 9_557 3 ?
Cd2 Cd2 I3' 54.1(4) 11_557 11_557 ?
Cd2 Cd2 I3' 144.1(4) 3 11_557 ?
I2 Cd2 I3' 94.8(2) 9_557 11_557 ?
I2 Cd2 I3' 94.8(2) . 11_557 ?
I3' Cd2 I3' 127.3(2) . 11_557 ?
I3 Cd2 I3' 22.0(2) . 11_557 ?
Cd2 Cd2 I3' 99.1(4) 9_557 11_557 ?
I3 Cd2 I3' 151.9(3) 3 11_557 ?
Cd2 I2 Cd2 64.4(2) 3 11_557 ?
Cd2 I2 Cd2 44.26(14) 3 9_557 ?
Cd2 I2 Cd2 44.26(14) 11_557 9_557 ?
Cd2 I2 Cd2 44.26(14) 3 . ?
Cd2 I2 Cd2 44.26(14) 11_557 . ?
Cd2 I2 Cd2 64.4(2) 9_557 . ?
Cd2 I3 Cd2 39.9(2) . 11_557 ?
Cd2 I3' Cd2 37.3(2) . 3 ?

loop_
_geom_bond_atom_site_label_1
_geom_bond_atom_site_label_2
_geom_bond_distance
_geom_bond_site_symmetry_2
_geom_bond_publ_flag
Cd1 N1 2.364(7) 4 ?
Cd1 N1 2.364(7) 3 ?
Cd1 N1 2.364(7) . ?
Cd1 N1 2.364(7) 2 ?
Cd1 I1 2.758(3) . ?
Fe1 C5 2.005(9) . ?
Fe1 C5 2.005(9) 2_655 ?
Fe1 C6 2.025(9) . ?
Fe1 C6 2.025(9) 2_655 ?
Fe1 C8 2.042(9) . ?
Fe1 C8 2.042(9) 2_655 ?
Fe1 C7 2.051(9) 2_655 ?
Fe1 C7 2.051(9) . ?
Fe1 C9 2.062(10) 2_655 ?
Fe1 C9 2.062(10) . ?
N1 C2 1.312(10) . ?
N1 C1 1.370(11) . ?
N2 N3 1.296(11) . ?
N2 C2 1.325(11) . ?
N2 C3 1.531(12) . ?
N3 C1 1.358(12) . ?
C1 H1A 0.9300 . ?
C2 H2A 0.9300 . ?
C3 C4 1.385(13) . ?
C3 C5 1.620(13) . ?
C3 H3A 0.9800 . ?
C5 C9 1.404(13) . ?
C5 C6 1.426(14) . ?
C6 C7 1.454(13) . ?
C6 H6A 0.9800 . ?
C7 C8 1.340(14) . ?
C7 H7A 0.9800 . ?
C8 C9 1.460(14) . ?
C8 H8A 0.9800 . ?
C9 H9A 0.9800 . ?
C4 H4A 0.9600 . ?
C4 H4B 0.9600 . ?
C4 H4C 0.9600 . ?
Cd2 Cd2 1.953(8) 11_557 ?
Cd2 Cd2 1.953(8) 3 ?
Cd2 I2 2.592(3) 9_557 ?
Cd2 I2 2.592(3) . ?
Cd2 I3' 2.612(11) . ?
Cd2 I3 2.737(8) . ?
Cd2 Cd2 2.762(11) 9_557 ?
Cd2 I3 2.957(8) 3 ?
Cd2 I3' 3.224(12) 11_557 ?
I2 Cd2 2.592(3) 3 ?
I2 Cd2 2.592(3) 11_557 ?
I2 Cd2 2.592(3) 9_557 ?
I3 Cd2 2.957(8) 11_557 ?
I3' Cd2 3.224(12) 3 ?
